data_1520639
loop_
_publ_author_name
'Wang, Yidong'
'Zhang, Peichao'
'Liu, Yuan'
'Xia, Fei'
'Zhang, Junliang'

_publ_section_title
;
 Enantioselective gold-catalyzed intermolecular [2+2] versus
 [4+2]-cycloadditions of 3-styrylindoles with N-allenamides: observation
 of interesting substituent effects
;
_journal_issue 10
_journal_name_full 'Chem. Sci.'
_journal_page_first 5564
_journal_paper_doi 10.1039/C5SC01827G
_journal_volume 6
_journal_year 2015
_chemical_absolute_configuration ad
_chemical_formula_sum 'C33 H29 Cl N2 O2 S'
_chemical_formula_weight 553.09
_chemical_name_systematic
; 
 ? 
;
_space_group_IT_number 4
_symmetry_cell_setting monoclinic
_symmetry_space_group_name_Hall 'P 2yb'
_symmetry_space_group_name_H-M 'P 1 21 1'
_atom_sites_solution_hydrogens geom
_atom_sites_solution_primary direct
_atom_sites_solution_secondary difmap
_audit_creation_method SHELXL-97
_audit_update_record
;
2014-11-29 deposited with the CCDC.
2015-06-23 downloaded from the CCDC.
;
_cell_angle_alpha 90.00
_cell_angle_beta 97.553(6)
_cell_angle_gamma 90.00
_cell_formula_units_Z 4
_cell_length_a 10.1227(16)
_cell_length_b 25.116(4)
_cell_length_c 11.5470(18)
_cell_measurement_temperature 296(2)
_cell_volume 2910.3(8)
_computing_structure_refinement 'SHELXL-97 (Sheldrick, 2008)'
_computing_structure_solution 'SHELXS-97 (Sheldrick, 2008)'
_diffrn_ambient_temperature 296(2)
_diffrn_measured_fraction_theta_full 0.999
_diffrn_measured_fraction_theta_max 0.999
_diffrn_radiation_monochromator graphite
_diffrn_radiation_source 'fine-focus sealed tube'
_diffrn_radiation_type MoK\a
_diffrn_radiation_wavelength 0.71073
_diffrn_reflns_av_R_equivalents 0.1205
_diffrn_reflns_av_sigmaI/netI 0.1287
_diffrn_reflns_limit_h_max 9
_diffrn_reflns_limit_h_min -12
_diffrn_reflns_limit_k_max 29
_diffrn_reflns_limit_k_min -29
_diffrn_reflns_limit_l_max 13
_diffrn_reflns_limit_l_min -13
_diffrn_reflns_number 33796
_diffrn_reflns_theta_full 25.00
_diffrn_reflns_theta_max 25.00
_diffrn_reflns_theta_min 1.62
_exptl_absorpt_coefficient_mu 0.235
_exptl_absorpt_correction_T_max 0.9723
_exptl_absorpt_correction_T_min 0.9285
_exptl_absorpt_correction_type multi-scan
_exptl_absorpt_process_details sadabs
_exptl_crystal_colour pink
_exptl_crystal_density_diffrn 1.262
_exptl_crystal_density_method 'not measured'
_exptl_crystal_description block
_exptl_crystal_F_000 1160
_exptl_crystal_size_max 0.32
_exptl_crystal_size_mid 0.18
_exptl_crystal_size_min 0.12
_refine_diff_density_max 0.167
_refine_diff_density_min -0.261
_refine_diff_density_rms 0.042
_refine_ls_abs_structure_details 'Flack H D (1983), Acta Cryst. A39, 876-881'
_refine_ls_abs_structure_Flack -0.05(8)
_refine_ls_extinction_method none
_refine_ls_goodness_of_fit_ref 0.989
_refine_ls_hydrogen_treatment constr
_refine_ls_matrix_type full
_refine_ls_number_parameters 703
_refine_ls_number_reflns 10188
_refine_ls_number_restraints 1
_refine_ls_restrained_S_all 0.989
_refine_ls_R_factor_all 0.1743
_refine_ls_R_factor_gt 0.0617
_refine_ls_shift/su_max 0.001
_refine_ls_shift/su_mean 0.000
_refine_ls_structure_factor_coef Fsqd
_refine_ls_weighting_details 'calc w=1/[\s^2^(Fo^2^)+(0.0564P)^2^+0.0000P] where P=(Fo^2^+2Fc^2^)/3'
_refine_ls_weighting_scheme calc
_refine_ls_wR_factor_gt 0.1165
_refine_ls_wR_factor_ref 0.1618
_reflns_number_gt 4518
_reflns_number_total 10188
_reflns_threshold_expression >2sigma(I)
_cod_data_source_file c5sc01827g3.cif
_cod_data_source_block z
_cod_depositor_comments
;
The following automatic conversions were performed:

'_symmetry_cell_setting' value 'Monoclinic' changed to 'monoclinic'
according to
/usr/data/users/saulius/crontab/automatic-downloads/rss-feeds/RSC/lib/dictionaries/cif_core.dic
dictionary named 'cif_core.dic' version 2.4.2 from 2011-04-26.

Automatic conversion script
Id: cif_fix_values 3271 2015-04-21 07:52:19Z andrius 

 Adding full bibliography for 1520639--1520640.cif.
;
_cod_original_cell_volume 2910.2(8)
_cod_original_sg_symbol_H-M P2(1)
_cod_database_code 1520639

loop_
_symmetry_equiv_pos_as_xyz
'x, y, z'
'-x, y+1/2, -z'

loop_
_atom_site_label
_atom_site_type_symbol
_atom_site_fract_x
_atom_site_fract_y
_atom_site_fract_z
_atom_site_U_iso_or_equiv
_atom_site_adp_type
_atom_site_occupancy
_atom_site_symmetry_multiplicity
_atom_site_calc_flag
_atom_site_refinement_flags
S1 S 0.21608(16) 0.85103(7) 0.17089(14) 0.0691(5) Uani 1 1 d .
O1 O 0.1114(4) 0.87851(18) 0.0979(4) 0.0838(13) Uani 1 1 d .
O2 O 0.1947(4) 0.79841(17) 0.2138(4) 0.0804(13) Uani 1 1 d .
Cl1 Cl 0.4661(3) 1.08920(11) 0.9527(2) 0.1540(11) Uani 1 1 d .
N1 N 0.2595(5) 0.8885(2) 0.2855(4) 0.0610(13) Uani 1 1 d .
N2 N 0.7184(6) 0.9646(3) 0.2561(5) 0.0913(18) Uani 1 1 d .
C1 C 0.3532(6) 0.8476(3) 0.0921(5) 0.0612(16) Uani 1 1 d .
C2 C 0.4531(7) 0.8117(3) 0.1248(6) 0.0768(19) Uani 1 1 d .
H2A H 0.4483 0.7890 0.1878 0.092 Uiso 1 1 calc R
C3 C 0.5617(8) 0.8095(3) 0.0625(7) 0.092(2) Uani 1 1 d .
H3A H 0.6272 0.7840 0.0824 0.110 Uiso 1 1 calc R
C4 C 0.5748(6) 0.8433(3) -0.0259(7) 0.0762(19) Uani 1 1 d .
C5 C 0.4742(8) 0.8792(3) -0.0579(6) 0.093(2) Uani 1 1 d .
H5A H 0.4808 0.9021 -0.1200 0.112 Uiso 1 1 calc R
C6 C 0.3617(7) 0.8819(3) 0.0010(6) 0.084(2) Uani 1 1 d .
H6A H 0.2944 0.9065 -0.0213 0.101 Uiso 1 1 calc R
C7 C 0.6960(7) 0.8425(4) -0.0912(7) 0.116(3) Uani 1 1 d .
H7A H 0.7572 0.8156 -0.0582 0.174 Uiso 1 1 calc R
H7B H 0.7389 0.8766 -0.0845 0.174 Uiso 1 1 calc R
H7C H 0.6682 0.8346 -0.1721 0.174 Uiso 1 1 calc R
C8 C 0.2368(6) 0.9444(3) 0.2815(5) 0.0600(16) Uani 1 1 d .
C9 C 0.2965(7) 0.9774(3) 0.2090(6) 0.082(2) Uani 1 1 d .
H9A H 0.3536 0.9631 0.1603 0.099 Uiso 1 1 calc R
C10 C 0.2731(8) 1.0314(4) 0.2074(7) 0.101(2) Uani 1 1 d .
H10A H 0.3134 1.0532 0.1572 0.121 Uiso 1 1 calc R
C11 C 0.1909(9) 1.0530(3) 0.2795(9) 0.104(3) Uani 1 1 d .
H11A H 0.1772 1.0896 0.2800 0.125 Uiso 1 1 calc R
C12 C 0.1301(8) 1.0214(3) 0.3492(7) 0.098(2) Uani 1 1 d .
H12A H 0.0725 1.0360 0.3970 0.118 Uiso 1 1 calc R
C13 C 0.1523(7) 0.9673(3) 0.3505(6) 0.080(2) Uani 1 1 d .
H13A H 0.1090 0.9459 0.3993 0.097 Uiso 1 1 calc R
C14 C 0.6233(7) 0.9776(3) 0.3248(6) 0.083(2) Uani 1 1 d .
H14A H 0.5866 1.0113 0.3301 0.099 Uiso 1 1 calc R
C15 C 0.5905(6) 0.9345(3) 0.3833(5) 0.0650(17) Uani 1 1 d .
C16 C 0.6694(6) 0.8907(3) 0.3537(5) 0.0643(17) Uani 1 1 d .
C17 C 0.7495(7) 0.9121(4) 0.2728(6) 0.079(2) Uani 1 1 d .
C18 C 0.8405(8) 0.8800(5) 0.2239(7) 0.100(3) Uani 1 1 d .
H18A H 0.8918 0.8942 0.1702 0.120 Uiso 1 1 calc R
C19 C 0.8535(8) 0.8280(5) 0.2556(8) 0.104(3) Uani 1 1 d .
H19A H 0.9167 0.8069 0.2258 0.125 Uiso 1 1 calc R
C20 C 0.7719(8) 0.8054(3) 0.3336(7) 0.099(2) Uani 1 1 d .
H20A H 0.7781 0.7693 0.3517 0.119 Uiso 1 1 calc R
C21 C 0.6821(6) 0.8379(3) 0.3832(6) 0.080(2) Uani 1 1 d .
H21A H 0.6306 0.8235 0.4366 0.096 Uiso 1 1 calc R
C22 C 0.4913(6) 0.9340(2) 0.4713(5) 0.0644(16) Uani 1 1 d .
H22A H 0.4385 0.9669 0.4665 0.077 Uiso 1 1 calc R
C23 C 0.4024(6) 0.8853(2) 0.4712(5) 0.0598(16) Uani 1 1 d .
C24 C 0.4561(7) 0.8699(3) 0.5930(5) 0.078(2) Uani 1 1 d .
H24A H 0.5057 0.8368 0.5983 0.093 Uiso 1 1 calc R
H24B H 0.3901 0.8702 0.6467 0.093 Uiso 1 1 calc R
C25 C 0.5459(7) 0.9206(3) 0.6004(5) 0.0694(17) Uani 1 1 d .
H25A H 0.6401 0.9105 0.6068 0.083 Uiso 1 1 calc R
C26 C 0.5262(7) 0.9624(3) 0.6876(5) 0.0640(17) Uani 1 1 d .
C27 C 0.3993(7) 0.9779(3) 0.7083(6) 0.083(2) Uani 1 1 d .
H27A H 0.3253 0.9619 0.6660 0.099 Uiso 1 1 calc R
C28 C 0.3807(7) 1.0158(3) 0.7888(7) 0.088(2) Uani 1 1 d .
H28A H 0.2948 1.0251 0.8017 0.106 Uiso 1 1 calc R
C29 C 0.4878(9) 1.0403(3) 0.8505(6) 0.090(2) Uani 1 1 d .
C30 C 0.6149(8) 1.0266(4) 0.8340(7) 0.107(3) Uani 1 1 d .
H30A H 0.6880 1.0426 0.8777 0.128 Uiso 1 1 calc R
C31 C 0.6323(7) 0.9884(3) 0.7505(6) 0.088(2) Uani 1 1 d .
H31A H 0.7183 0.9801 0.7364 0.106 Uiso 1 1 calc R
C32 C 0.7761(9) 0.9998(4) 0.1746(8) 0.140(4) Uani 1 1 d .
H32A H 0.8405 0.9804 0.1374 0.211 Uiso 1 1 calc R
H32B H 0.8187 1.0295 0.2166 0.211 Uiso 1 1 calc R
H32C H 0.7067 1.0125 0.1164 0.211 Uiso 1 1 calc R
C33 C 0.3114(6) 0.8641(2) 0.3943(6) 0.0634(16) Uani 1 1 d .
H33A H 0.2780 0.8309 0.4113 0.076 Uiso 1 1 calc R
S2 S 0.10600(19) 0.65806(8) -0.54217(18) 0.0827(6) Uani 1 1 d .
Cl2 Cl 0.0264(3) 1.07327(8) -0.0894(3) 0.1476(10) Uani 1 1 d .
O3 O 0.0291(5) 0.6781(2) -0.6482(4) 0.1056(16) Uani 1 1 d .
O4 O 0.0707(5) 0.60911(18) -0.4904(4) 0.1033(16) Uani 1 1 d .
N3 N 0.1048(5) 0.7058(2) -0.4440(5) 0.0659(14) Uani 1 1 d .
N4 N -0.0480(7) 0.7323(2) -0.0514(5) 0.0755(16) Uani 1 1 d .
C34 C 0.2733(7) 0.6506(3) -0.5680(6) 0.0742(19) Uani 1 1 d .
C35 C 0.3260(9) 0.6843(3) -0.6392(8) 0.107(3) Uani 1 1 d .
H35A H 0.2742 0.7116 -0.6758 0.129 Uiso 1 1 calc R
C36 C 0.4583(9) 0.6788(4) -0.6585(8) 0.114(3) Uani 1 1 d .
H36A H 0.4924 0.7015 -0.7107 0.137 Uiso 1 1 calc R
C37 C 0.5386(8) 0.6408(4) -0.6028(8) 0.095(2) Uani 1 1 d .
C38 C 0.4828(10) 0.6073(3) -0.5314(8) 0.112(3) Uani 1 1 d .
H38A H 0.5348 0.5803 -0.4938 0.134 Uiso 1 1 calc R
C39 C 0.3501(9) 0.6119(3) -0.5119(7) 0.099(2) Uani 1 1 d .
H39A H 0.3148 0.5887 -0.4613 0.119 Uiso 1 1 calc R
C40 C 0.6843(8) 0.6367(4) -0.6210(9) 0.145(4) Uani 1 1 d .
H40A H 0.7043 0.6637 -0.6748 0.217 Uiso 1 1 calc R
H40B H 0.7009 0.6022 -0.6521 0.217 Uiso 1 1 calc R
H40C H 0.7396 0.6415 -0.5476 0.217 Uiso 1 1 calc R
C41 C 0.1740(7) 0.6965(3) -0.3274(7) 0.0718(18) Uani 1 1 d .
C42 C 0.1233(9) 0.6597(3) -0.2572(8) 0.099(2) Uani 1 1 d .
H42A H 0.0478 0.6401 -0.2852 0.119 Uiso 1 1 calc R
C43 C 0.1863(15) 0.6520(4) -0.1426(12) 0.135(4) Uani 1 1 d .
H43A H 0.1545 0.6269 -0.0938 0.162 Uiso 1 1 calc R
C44 C 0.2956(17) 0.6822(7) -0.1053(12) 0.158(6) Uani 1 1 d .
H44A H 0.3381 0.6771 -0.0297 0.190 Uiso 1 1 calc R
C45 C 0.3448(10) 0.7190(5) -0.1723(11) 0.133(4) Uani 1 1 d .
H45A H 0.4171 0.7398 -0.1421 0.160 Uiso 1 1 calc R
C46 C 0.2869(7) 0.7257(3) -0.2866(7) 0.089(2) Uani 1 1 d .
H46A H 0.3232 0.7494 -0.3356 0.107 Uiso 1 1 calc R
C47 C 0.0824(5) 0.7587(3) -0.4805(6) 0.0687(18) Uani 1 1 d .
H47A H 0.0803 0.7647 -0.5602 0.082 Uiso 1 1 calc R
C48 C 0.0639(6) 0.8013(3) -0.4169(6) 0.0616(16) Uani 1 1 d .
C49 C 0.0478(6) 0.8149(2) -0.2913(5) 0.0581(16) Uani 1 1 d .
H49A H 0.1343 0.8268 -0.2516 0.070 Uiso 1 1 calc R
C50 C -0.0301(6) 0.8642(2) -0.3416(5) 0.0593(16) Uani 1 1 d .
H50A H -0.1250 0.8553 -0.3569 0.071 Uiso 1 1 calc R
C51 C 0.0327(6) 0.8570(2) -0.4547(5) 0.0698(17) Uani 1 1 d .
H51A H -0.0302 0.8598 -0.5255 0.084 Uiso 1 1 calc R
H51B H 0.1107 0.8790 -0.4591 0.084 Uiso 1 1 calc R
C52 C -0.0150(5) 0.9160(3) -0.2799(6) 0.0619(16) Uani 1 1 d .
C53 C 0.0028(6) 0.9189(3) -0.1590(7) 0.0663(17) Uani 1 1 d .
H53A H 0.0046 0.8876 -0.1156 0.080 Uiso 1 1 calc R
C54 C 0.0180(6) 0.9670(3) -0.1020(6) 0.080(2) Uani 1 1 d .
H54A H 0.0336 0.9677 -0.0209 0.096 Uiso 1 1 calc R
C55 C 0.0105(7) 1.0130(3) -0.1618(8) 0.080(2) Uani 1 1 d .
C56 C -0.0065(7) 1.0125(3) -0.2821(8) 0.087(2) Uani 1 1 d .
H56A H -0.0089 1.0442 -0.3240 0.104 Uiso 1 1 calc R
C57 C -0.0197(6) 0.9646(3) -0.3391(6) 0.076(2) Uani 1 1 d .
H57A H -0.0322 0.9644 -0.4204 0.091 Uiso 1 1 calc R
C58 C 0.0329(7) 0.7671(2) -0.0978(6) 0.0698(18) Uani 1 1 d .
H58A H 0.1092 0.7820 -0.0567 0.084 Uiso 1 1 calc R
C59 C -0.0117(6) 0.7777(2) -0.2127(6) 0.0612(16) Uani 1 1 d .
C60 C -0.1330(6) 0.7466(2) -0.2387(6) 0.0637(17) Uani 1 1 d .
C61 C -0.2257(7) 0.7405(3) -0.3388(6) 0.0793(19) Uani 1 1 d .
H61A H -0.2155 0.7577 -0.4084 0.095 Uiso 1 1 calc R
C62 C -0.3345(7) 0.7071(3) -0.3289(8) 0.094(2) Uani 1 1 d .
H62A H -0.3996 0.7026 -0.3929 0.113 Uiso 1 1 calc R
C63 C -0.3472(9) 0.6809(3) -0.2265(11) 0.109(3) Uani 1 1 d .
H63A H -0.4209 0.6590 -0.2240 0.130 Uiso 1 1 calc R
C64 C -0.2569(9) 0.6853(3) -0.1283(8) 0.091(2) Uani 1 1 d .
H64A H -0.2669 0.6669 -0.0601 0.109 Uiso 1 1 calc R
C65 C -0.1501(7) 0.7184(3) -0.1360(7) 0.0690(18) Uani 1 1 d .
C66 C -0.0261(9) 0.7122(3) 0.0680(6) 0.105(3) Uani 1 1 d .
H66A H 0.0531 0.7280 0.1087 0.157 Uiso 1 1 calc R
H66B H -0.0160 0.6742 0.0669 0.157 Uiso 1 1 calc R
H66C H -0.1011 0.7213 0.1072 0.157 Uiso 1 1 calc R

loop_
_atom_site_aniso_label
_atom_site_aniso_U_11
_atom_site_aniso_U_22
_atom_site_aniso_U_33
_atom_site_aniso_U_23
_atom_site_aniso_U_13
_atom_site_aniso_U_12
S1 0.0636(11) 0.0778(13) 0.0677(11) -0.0027(10) 0.0150(9) -0.0054(10)
O1 0.058(3) 0.113(4) 0.080(3) 0.008(3) 0.005(2) 0.008(3)
O2 0.083(3) 0.069(3) 0.089(3) -0.001(2) 0.012(3) -0.021(2)
Cl1 0.162(2) 0.166(2) 0.144(2) -0.0783(18) 0.0581(18) -0.0160(19)
N1 0.066(3) 0.069(4) 0.050(3) -0.002(3) 0.014(2) 0.002(3)
N2 0.082(4) 0.104(5) 0.094(5) 0.010(4) 0.032(4) -0.019(4)
C1 0.065(4) 0.068(4) 0.054(4) 0.003(3) 0.019(3) -0.007(4)
C2 0.076(5) 0.090(5) 0.068(4) 0.010(4) 0.027(4) 0.015(4)
C3 0.087(6) 0.103(6) 0.087(5) 0.001(5) 0.017(5) 0.031(4)
C4 0.062(4) 0.083(5) 0.087(5) -0.007(4) 0.022(4) 0.012(4)
C5 0.093(6) 0.111(6) 0.085(5) 0.013(4) 0.044(5) 0.028(5)
C6 0.077(5) 0.101(5) 0.078(5) 0.018(4) 0.022(4) 0.024(4)
C7 0.081(5) 0.153(8) 0.124(6) 0.003(6) 0.056(5) 0.022(5)
C8 0.055(4) 0.061(5) 0.065(4) 0.011(4) 0.013(3) -0.002(3)
C9 0.083(5) 0.070(5) 0.097(5) 0.008(4) 0.025(4) 0.006(4)
C10 0.108(7) 0.094(7) 0.106(7) 0.014(5) 0.034(5) -0.005(5)
C11 0.103(7) 0.071(6) 0.139(8) 0.018(6) 0.019(6) 0.004(5)
C12 0.101(6) 0.077(6) 0.123(7) 0.000(5) 0.039(5) 0.017(5)
C13 0.076(5) 0.074(5) 0.098(5) 0.014(4) 0.035(4) 0.004(4)
C14 0.077(5) 0.082(6) 0.093(5) 0.004(5) 0.027(4) -0.008(4)
C15 0.062(4) 0.067(5) 0.066(4) -0.003(4) 0.004(3) -0.009(4)
C16 0.060(4) 0.069(5) 0.064(4) -0.006(4) 0.011(3) -0.007(4)
C17 0.058(5) 0.107(7) 0.074(5) -0.010(5) 0.019(4) -0.005(5)
C18 0.067(6) 0.147(8) 0.085(6) -0.019(6) 0.009(4) -0.005(6)
C19 0.065(6) 0.146(9) 0.103(7) -0.026(6) 0.023(5) 0.004(6)
C20 0.077(5) 0.097(6) 0.122(7) -0.016(5) 0.001(5) 0.013(5)
C21 0.059(4) 0.097(6) 0.083(5) -0.008(4) 0.005(4) 0.005(4)
C22 0.064(4) 0.068(4) 0.064(4) -0.003(3) 0.016(3) 0.003(3)
C23 0.062(4) 0.060(4) 0.061(4) -0.001(3) 0.021(4) 0.002(3)
C24 0.085(5) 0.082(5) 0.066(4) 0.006(4) 0.010(4) 0.005(4)
C25 0.069(4) 0.076(5) 0.060(4) -0.003(4) 0.001(3) 0.005(4)
C26 0.061(4) 0.078(4) 0.055(4) -0.002(4) 0.014(3) 0.001(4)
C27 0.061(5) 0.100(6) 0.087(5) -0.022(5) 0.008(4) 0.005(4)
C28 0.063(5) 0.116(6) 0.091(5) -0.017(5) 0.032(4) -0.004(5)
C29 0.097(6) 0.095(6) 0.085(5) -0.037(4) 0.033(5) -0.018(5)
C30 0.070(6) 0.156(8) 0.094(6) -0.046(6) 0.013(5) -0.022(5)
C31 0.050(4) 0.135(7) 0.081(5) -0.024(5) 0.014(4) -0.014(4)
C32 0.127(7) 0.148(8) 0.160(9) 0.044(7) 0.071(7) -0.016(6)
C33 0.064(4) 0.058(4) 0.073(5) 0.008(4) 0.025(4) -0.001(3)
S2 0.0789(13) 0.0768(14) 0.0954(14) -0.0214(12) 0.0230(12) -0.0125(10)
Cl2 0.175(2) 0.0680(14) 0.202(3) -0.0319(16) 0.034(2) -0.0007(14)
O3 0.089(3) 0.135(5) 0.087(3) -0.021(3) -0.012(3) -0.004(3)
O4 0.112(4) 0.074(3) 0.129(4) -0.019(3) 0.036(3) -0.028(3)
N3 0.061(3) 0.069(4) 0.069(4) -0.010(3) 0.016(3) 0.000(3)
N4 0.109(5) 0.053(3) 0.068(4) 0.004(3) 0.026(4) -0.006(3)
C34 0.079(5) 0.060(5) 0.090(5) -0.001(4) 0.033(4) -0.001(4)
C35 0.098(7) 0.103(7) 0.128(7) 0.017(5) 0.039(6) 0.025(5)
C36 0.108(7) 0.105(7) 0.141(8) 0.031(6) 0.060(6) 0.016(6)
C37 0.085(6) 0.081(6) 0.125(7) -0.011(5) 0.037(5) 0.005(5)
C38 0.099(7) 0.088(6) 0.151(8) 0.002(6) 0.024(6) 0.016(5)
C39 0.096(7) 0.076(6) 0.132(7) 0.012(5) 0.040(5) 0.012(5)
C40 0.078(6) 0.158(8) 0.207(10) -0.044(7) 0.054(6) 0.001(6)
C41 0.068(5) 0.054(4) 0.098(6) 0.000(4) 0.026(5) 0.013(4)
C42 0.124(7) 0.071(5) 0.102(6) -0.003(5) 0.015(6) 0.023(5)
C43 0.176(12) 0.101(8) 0.138(11) 0.022(7) 0.053(9) 0.048(8)
C44 0.170(14) 0.174(15) 0.125(11) 0.001(10) -0.004(10) 0.106(12)
C45 0.086(7) 0.186(13) 0.119(9) -0.055(8) -0.017(7) 0.045(8)
C46 0.060(5) 0.111(6) 0.097(6) -0.029(5) 0.013(5) 0.002(4)
C47 0.050(4) 0.077(5) 0.083(5) 0.010(4) 0.021(3) -0.010(4)
C48 0.055(4) 0.058(4) 0.073(4) -0.001(4) 0.013(3) -0.003(3)
C49 0.054(4) 0.060(4) 0.062(4) 0.006(3) 0.013(3) 0.000(3)
C50 0.051(4) 0.060(4) 0.069(4) 0.007(3) 0.016(3) 0.000(3)
C51 0.071(4) 0.069(5) 0.073(4) 0.008(4) 0.022(3) -0.003(4)
C52 0.045(4) 0.066(5) 0.078(5) 0.005(4) 0.019(3) 0.006(3)
C53 0.051(4) 0.054(4) 0.098(6) 0.000(4) 0.021(4) 0.005(3)
C54 0.070(5) 0.078(6) 0.095(5) 0.002(5) 0.021(4) 0.007(4)
C55 0.080(5) 0.048(5) 0.117(7) 0.000(5) 0.028(5) -0.001(3)
C56 0.097(6) 0.052(5) 0.116(7) 0.022(5) 0.033(5) 0.008(4)
C57 0.073(5) 0.063(5) 0.097(5) 0.031(5) 0.028(4) 0.009(4)
C58 0.084(5) 0.054(4) 0.071(5) -0.001(4) 0.010(4) -0.006(4)
C59 0.064(4) 0.051(4) 0.072(5) -0.003(3) 0.022(4) 0.005(3)
C60 0.064(5) 0.056(4) 0.076(5) -0.008(4) 0.032(4) -0.004(3)
C61 0.061(5) 0.093(5) 0.086(5) -0.013(4) 0.019(4) 0.000(4)
C62 0.070(5) 0.094(6) 0.120(7) -0.016(5) 0.017(5) -0.008(5)
C63 0.077(6) 0.091(6) 0.170(10) -0.017(7) 0.062(7) -0.017(5)
C64 0.101(6) 0.071(5) 0.111(7) -0.009(5) 0.050(5) -0.013(5)
C65 0.070(5) 0.059(4) 0.083(5) -0.008(4) 0.029(4) -0.003(4)
C66 0.167(8) 0.074(5) 0.078(5) 0.019(4) 0.036(5) 0.004(5)

loop_
_atom_type_symbol
_atom_type_description
_atom_type_scat_dispersion_real
_atom_type_scat_dispersion_imag
_atom_type_scat_source
C C 0.0033 0.0016 'International Tables Vol C Tables 4.2.6.8 and 6.1.1.4'
H H 0.0000 0.0000 'International Tables Vol C Tables 4.2.6.8 and 6.1.1.4'
N N 0.0061 0.0033 'International Tables Vol C Tables 4.2.6.8 and 6.1.1.4'
O O 0.0106 0.0060 'International Tables Vol C Tables 4.2.6.8 and 6.1.1.4'
S S 0.1246 0.1234 'International Tables Vol C Tables 4.2.6.8 and 6.1.1.4'
Cl Cl 0.1484 0.1585 'International Tables Vol C Tables 4.2.6.8 and 6.1.1.4'

loop_
_geom_angle_atom_site_label_1
_geom_angle_atom_site_label_2
_geom_angle_atom_site_label_3
_geom_angle
O2 S1 O1 120.6(3)
O2 S1 N1 106.7(3)
O1 S1 N1 107.3(3)
O2 S1 C1 107.3(3)
O1 S1 C1 106.9(3)
N1 S1 C1 107.4(3)
C8 N1 C33 119.3(5)
C8 N1 S1 121.1(4)
C33 N1 S1 119.4(4)
C14 N2 C17 108.4(6)
C14 N2 C32 126.9(8)
C17 N2 C32 124.7(7)
C6 C1 C2 120.5(6)
C6 C1 S1 120.0(5)
C2 C1 S1 119.5(5)
C1 C2 C3 119.1(6)
C1 C2 H2A 120.4
C3 C2 H2A 120.4
C4 C3 C2 122.0(7)
C4 C3 H3A 119.0
C2 C3 H3A 119.0
C3 C4 C5 118.3(6)
C3 C4 C7 122.2(7)
C5 C4 C7 119.6(7)
C4 C5 C6 121.5(7)
C4 C5 H5A 119.2
C6 C5 H5A 119.2
C1 C6 C5 118.5(6)
C1 C6 H6A 120.8
C5 C6 H6A 120.8
C4 C7 H7A 109.5
C4 C7 H7B 109.5
H7A C7 H7B 109.5
C4 C7 H7C 109.5
H7A C7 H7C 109.5
H7B C7 H7C 109.5
C13 C8 C9 117.4(7)
C13 C8 N1 120.3(6)
C9 C8 N1 122.3(6)
C8 C9 C10 120.9(7)
C8 C9 H9A 119.5
C10 C9 H9A 119.5
C11 C10 C9 120.1(8)
C11 C10 H10A 120.0
C9 C10 H10A 120.0
C12 C11 C10 119.9(8)
C12 C11 H11A 120.1
C10 C11 H11A 120.1
C11 C12 C13 120.3(7)
C11 C12 H12A 119.8
C13 C12 H12A 119.8
C8 C13 C12 121.4(7)
C8 C13 H13A 119.3
C12 C13 H13A 119.3
C15 C14 N2 109.9(7)
C15 C14 H14A 125.1
N2 C14 H14A 125.1
C14 C15 C16 108.5(6)
C14 C15 C22 124.9(6)
C16 C15 C22 126.5(6)
C21 C16 C17 119.0(7)
C21 C16 C15 136.3(7)
C17 C16 C15 104.7(6)
N2 C17 C18 130.7(8)
N2 C17 C16 108.5(7)
C18 C17 C16 120.9(9)
C19 C18 C17 119.4(9)
C19 C18 H18A 120.3
C17 C18 H18A 120.3
C18 C19 C20 120.8(9)
C18 C19 H19A 119.6
C20 C19 H19A 119.6
C21 C20 C19 119.4(8)
C21 C20 H20A 120.3
C19 C20 H20A 120.3
C16 C21 C20 120.5(7)
C16 C21 H21A 119.8
C20 C21 H21A 119.8
C15 C22 C23 116.7(5)
C15 C22 C25 117.3(5)
C23 C22 C25 87.8(5)
C15 C22 H22A 111.1
C23 C22 H22A 111.1
C25 C22 H22A 111.1
C33 C23 C24 132.3(6)
C33 C23 C22 133.9(6)
C24 C23 C22 93.7(5)
C23 C24 C25 88.8(5)
C23 C24 H24A 113.8
C25 C24 H24A 113.8
C23 C24 H24B 113.8
C25 C24 H24B 113.8
H24A C24 H24B 111.1
C26 C25 C22 115.6(5)
C26 C25 C24 119.0(5)
C22 C25 C24 89.6(4)
C26 C25 H25A 110.3
C22 C25 H25A 110.3
C24 C25 H25A 110.3
C31 C26 C27 116.7(6)
C31 C26 C25 121.8(6)
C27 C26 C25 121.5(6)
C28 C27 C26 121.8(6)
C28 C27 H27A 119.1
C26 C27 H27A 119.1
C27 C28 C29 120.0(7)
C27 C28 H28A 120.0
C29 C28 H28A 120.0
C28 C29 C30 120.8(7)
C28 C29 Cl1 120.7(7)
C30 C29 Cl1 118.5(6)
C29 C30 C31 118.5(7)
C29 C30 H30A 120.7
C31 C30 H30A 120.7
C26 C31 C30 122.2(7)
C26 C31 H31A 118.9
C30 C31 H31A 118.9
N2 C32 H32A 109.5
N2 C32 H32B 109.5
H32A C32 H32B 109.5
N2 C32 H32C 109.5
H32A C32 H32C 109.5
H32B C32 H32C 109.5
C23 C33 N1 124.4(6)
C23 C33 H33A 117.8
N1 C33 H33A 117.8
O4 S2 O3 120.9(3)
O4 S2 N3 108.1(3)
O3 S2 N3 106.0(3)
O4 S2 C34 106.1(4)
O3 S2 C34 108.3(3)
N3 S2 C34 106.6(3)
C47 N3 C41 118.0(5)
C47 N3 S2 119.8(5)
C41 N3 S2 118.3(4)
C58 N4 C65 108.7(5)
C58 N4 C66 124.9(7)
C65 N4 C66 126.4(6)
C35 C34 C39 119.8(7)
C35 C34 S2 120.3(6)
C39 C34 S2 119.8(6)
C34 C35 C36 120.2(8)
C34 C35 H35A 119.9
C36 C35 H35A 119.9
C37 C36 C35 121.5(8)
C37 C36 H36A 119.2
C35 C36 H36A 119.2
C38 C37 C36 116.9(8)
C38 C37 C40 122.2(9)
C36 C37 C40 120.9(9)
C37 C38 C39 122.4(8)
C37 C38 H38A 118.8
C39 C38 H38A 118.8
C34 C39 C38 119.0(7)
C34 C39 H39A 120.5
C38 C39 H39A 120.5
C37 C40 H40A 109.5
C37 C40 H40B 109.5
H40A C40 H40B 109.5
C37 C40 H40C 109.5
H40A C40 H40C 109.5
H40B C40 H40C 109.5
C42 C41 C46 120.7(8)
C42 C41 N3 118.9(7)
C46 C41 N3 120.4(7)
C41 C42 C43 119.4(9)
C41 C42 H42A 120.3
C43 C42 H42A 120.3
C44 C43 C42 118.0(12)
C44 C43 H43A 121.0
C42 C43 H43A 121.0
C45 C44 C43 123.2(15)
C45 C44 H44A 118.4
C43 C44 H44A 118.4
C44 C45 C46 119.4(12)
C44 C45 H45A 120.3
C46 C45 H45A 120.3
C45 C46 C41 119.1(9)
C45 C46 H46A 120.4
C41 C46 H46A 120.4
C48 C47 N3 128.9(6)
C48 C47 H47A 115.6
N3 C47 H47A 115.6
C47 C48 C51 129.6(6)
C47 C48 C49 138.7(6)
C51 C48 C49 91.4(5)
C59 C49 C48 123.0(5)
C59 C49 C50 120.6(5)
C48 C49 C50 86.3(4)
C59 C49 H49A 108.3
C48 C49 H49A 108.3
C50 C49 H49A 108.3
C52 C50 C51 119.0(5)
C52 C50 C49 120.6(5)
C51 C50 C49 88.6(4)
C52 C50 H50A 109.0
C51 C50 H50A 109.0
C49 C50 H50A 109.0
C48 C51 C50 87.6(5)
C48 C51 H51A 114.1
C50 C51 H51A 114.1
C48 C51 H51B 114.1
C50 C51 H51B 114.1
H51A C51 H51B 111.2
C53 C52 C57 116.1(6)
C53 C52 C50 121.5(6)
C57 C52 C50 122.4(6)
C54 C53 C52 121.2(6)
C54 C53 H53A 119.4
C52 C53 H53A 119.4
C55 C54 C53 121.0(7)
C55 C54 H54A 119.5
C53 C54 H54A 119.5
C54 C55 C56 120.2(7)
C54 C55 Cl2 120.7(7)
C56 C55 Cl2 119.1(6)
C57 C56 C55 118.9(6)
C57 C56 H56A 120.6
C55 C56 H56A 120.6
C56 C57 C52 122.5(7)
C56 C57 H57A 118.7
C52 C57 H57A 118.7
N4 C58 C59 111.7(6)
N4 C58 H58A 124.2
C59 C58 H58A 124.2
C58 C59 C60 104.9(6)
C58 C59 C49 127.3(6)
C60 C59 C49 127.7(6)
C61 C60 C65 119.8(6)
C61 C60 C59 133.4(6)
C65 C60 C59 106.8(6)
C60 C61 C62 116.6(7)
C60 C61 H61A 121.7
C62 C61 H61A 121.7
C63 C62 C61 121.3(8)
C63 C62 H62A 119.3
C61 C62 H62A 119.3
C64 C63 C62 123.2(8)
C64 C63 H63A 118.4
C62 C63 H63A 118.4
C63 C64 C65 116.2(8)
C63 C64 H64A 121.9
C65 C64 H64A 121.9
N4 C65 C64 129.3(7)
N4 C65 C60 107.9(6)
C64 C65 C60 122.8(7)
N4 C66 H66A 109.5
N4 C66 H66B 109.5
H66A C66 H66B 109.5
N4 C66 H66C 109.5
H66A C66 H66C 109.5
H66B C66 H66C 109.5

loop_
_geom_bond_atom_site_label_1
_geom_bond_atom_site_label_2
_geom_bond_distance
S1 O2 1.438(4)
S1 O1 1.441(4)
S1 N1 1.637(5)
S1 C1 1.759(6)
Cl1 C29 1.738(7)
N1 C8 1.424(7)
N1 C33 1.434(7)
N2 C14 1.364(8)
N2 C17 1.365(9)
N2 C32 1.467(9)
C1 C6 1.371(8)
C1 C2 1.371(8)
C2 C3 1.392(9)
C2 H2A 0.9300
C3 C4 1.347(9)
C3 H3A 0.9300
C4 C5 1.373(9)
C4 C7 1.523(8)
C5 C6 1.402(8)
C5 H5A 0.9300
C6 H6A 0.9300
C7 H7A 0.9600
C7 H7B 0.9600
C7 H7C 0.9600
C8 C13 1.370(8)
C8 C9 1.373(8)
C9 C10 1.375(9)
C9 H9A 0.9300
C10 C11 1.364(10)
C10 H10A 0.9300
C11 C12 1.336(10)
C11 H11A 0.9300
C12 C13 1.376(9)
C12 H12A 0.9300
C13 H13A 0.9300
C14 C15 1.341(8)
C14 H14A 0.9300
C15 C16 1.426(9)
C15 C22 1.520(8)
C16 C21 1.373(9)
C16 C17 1.419(9)
C17 C18 1.397(11)
C18 C19 1.360(10)
C18 H18A 0.9300
C19 C20 1.418(11)
C19 H19A 0.9300
C20 C21 1.399(9)
C20 H20A 0.9300
C21 H21A 0.9300
C22 C23 1.520(8)
C22 C25 1.557(8)
C22 H22A 0.9800
C23 C33 1.306(8)
C23 C24 1.490(8)
C24 C25 1.559(8)
C24 H24A 0.9700
C24 H24B 0.9700
C25 C26 1.486(8)
C25 H25A 0.9800
C26 C31 1.380(8)
C26 C27 1.393(8)
C27 C28 1.362(9)
C27 H27A 0.9300
C28 C29 1.363(9)
C28 H28A 0.9300
C29 C30 1.369(9)
C30 C31 1.388(9)
C30 H30A 0.9300
C31 H31A 0.9300
C32 H32A 0.9600
C32 H32B 0.9600
C32 H32C 0.9600
C33 H33A 0.9300
S2 O4 1.433(5)
S2 O3 1.452(5)
S2 N3 1.651(5)
S2 C34 1.768(7)
Cl2 C55 1.727(7)
N3 C47 1.404(8)
N3 C41 1.452(8)
N4 C58 1.355(7)
N4 C65 1.370(8)
N4 C66 1.458(8)
C34 C35 1.338(9)
C34 C39 1.356(9)
C35 C36 1.393(10)
C35 H35A 0.9300
C36 C37 1.359(10)
C36 H36A 0.9300
C37 C38 1.352(10)
C37 C40 1.520(10)
C38 C39 1.396(11)
C38 H38A 0.9300
C39 H39A 0.9300
C40 H40A 0.9600
C40 H40B 0.9600
C40 H40C 0.9600
C41 C42 1.372(10)
C41 C46 1.386(9)
C42 C43 1.405(13)
C42 H42A 0.9300
C43 C44 1.364(15)
C43 H43A 0.9300
C44 C45 1.343(15)
C44 H44A 0.9300
C45 C46 1.382(12)
C45 H45A 0.9300
C46 H46A 0.9300
C47 C48 1.326(8)
C47 H47A 0.9300
C48 C51 1.486(8)
C48 C49 1.519(8)
C49 C59 1.486(8)
C49 C50 1.540(7)
C49 H49A 0.9800
C50 C52 1.481(8)
C50 C51 1.537(7)
C50 H50A 0.9800
C51 H51A 0.9700
C51 H51B 0.9700
C52 C53 1.386(8)
C52 C57 1.396(8)
C53 C54 1.375(8)
C53 H53A 0.9300
C54 C55 1.342(8)
C54 H54A 0.9300
C55 C56 1.378(10)
C56 C57 1.370(9)
C56 H56A 0.9300
C57 H57A 0.9300
C58 C59 1.370(8)
C58 H58A 0.9300
C59 C60 1.453(8)
C60 C61 1.398(8)
C60 C65 1.410(8)
C61 C62 1.401(9)
C61 H61A 0.9300
C62 C63 1.374(10)
C62 H62A 0.9300
C63 C64 1.364(11)
C63 H63A 0.9300
C64 C65 1.376(9)
C64 H64A 0.9300
C66 H66A 0.9600
C66 H66B 0.9600
C66 H66C 0.9600

loop_
_geom_torsion_atom_site_label_1
_geom_torsion_atom_site_label_2
_geom_torsion_atom_site_label_3
_geom_torsion_atom_site_label_4
_geom_torsion
O2 S1 N1 C8 -154.4(4)
O1 S1 N1 C8 -23.9(5)
C1 S1 N1 C8 90.8(5)
O2 S1 N1 C33 20.6(5)
O1 S1 N1 C33 151.1(4)
C1 S1 N1 C33 -94.3(5)
O2 S1 C1 C6 150.6(5)
O1 S1 C1 C6 19.8(6)
N1 S1 C1 C6 -95.0(5)
O2 S1 C1 C2 -31.4(6)
O1 S1 C1 C2 -162.2(5)
N1 S1 C1 C2 83.0(6)
C6 C1 C2 C3 -1.5(10)
S1 C1 C2 C3 -179.6(5)
C1 C2 C3 C4 3.0(11)
C2 C3 C4 C5 -3.0(11)
C2 C3 C4 C7 177.6(7)
C3 C4 C5 C6 1.7(11)
C7 C4 C5 C6 -179.0(7)
C2 C1 C6 C5 0.2(10)
S1 C1 C6 C5 178.2(5)
C4 C5 C6 C1 -0.3(11)
C33 N1 C8 C13 -58.5(8)
S1 N1 C8 C13 116.5(6)
C33 N1 C8 C9 122.0(6)
S1 N1 C8 C9 -63.0(7)
C13 C8 C9 C10 0.8(10)
N1 C8 C9 C10 -179.7(6)
C8 C9 C10 C11 0.8(11)
C9 C10 C11 C12 -1.9(12)
C10 C11 C12 C13 1.4(12)
C9 C8 C13 C12 -1.3(10)
N1 C8 C13 C12 179.2(6)
C11 C12 C13 C8 0.2(11)
C17 N2 C14 C15 -1.3(8)
C32 N2 C14 C15 176.9(7)
N2 C14 C15 C16 1.0(7)
N2 C14 C15 C22 177.9(5)
C14 C15 C16 C21 -179.9(7)
C22 C15 C16 C21 3.3(11)
C14 C15 C16 C17 -0.4(7)
C22 C15 C16 C17 -177.2(5)
C14 N2 C17 C18 -179.6(7)
C32 N2 C17 C18 2.2(12)
C14 N2 C17 C16 1.0(8)
C32 N2 C17 C16 -177.2(7)
C21 C16 C17 N2 179.2(6)
C15 C16 C17 N2 -0.4(7)
C21 C16 C17 C18 -0.3(10)
C15 C16 C17 C18 -179.9(6)
N2 C17 C18 C19 179.8(8)
C16 C17 C18 C19 -0.9(11)
C17 C18 C19 C20 2.7(12)
C18 C19 C20 C21 -3.4(12)
C17 C16 C21 C20 -0.5(9)
C15 C16 C21 C20 179.0(7)
C19 C20 C21 C16 2.3(10)
C14 C15 C22 C23 142.2(6)
C16 C15 C22 C23 -41.5(8)
C14 C15 C22 C25 -115.6(7)
C16 C15 C22 C25 60.7(8)
C15 C22 C23 C33 -62.8(9)
C25 C22 C23 C33 177.6(7)
C15 C22 C23 C24 117.5(6)
C25 C22 C23 C24 -2.1(5)
C33 C23 C24 C25 -177.6(7)
C22 C23 C24 C25 2.1(5)
C15 C22 C25 C26 120.7(6)
C23 C22 C25 C26 -120.3(6)
C15 C22 C25 C24 -117.0(6)
C23 C22 C25 C24 2.0(4)
C23 C24 C25 C26 117.3(6)
C23 C24 C25 C22 -2.1(5)
C22 C25 C26 C31 -115.2(7)
C24 C25 C26 C31 139.9(6)
C22 C25 C26 C27 63.5(8)
C24 C25 C26 C27 -41.4(9)
C31 C26 C27 C28 -1.7(10)
C25 C26 C27 C28 179.4(6)
C26 C27 C28 C29 1.0(11)
C27 C28 C29 C30 -1.1(12)
C27 C28 C29 Cl1 179.5(6)
C28 C29 C30 C31 1.9(13)
Cl1 C29 C30 C31 -178.6(6)
C27 C26 C31 C30 2.7(10)
C25 C26 C31 C30 -178.5(7)
C29 C30 C31 C26 -2.8(13)
C24 C23 C33 N1 171.3(6)
C22 C23 C33 N1 -8.3(11)
C8 N1 C33 C23 -38.7(8)
S1 N1 C33 C23 146.2(5)
O4 S2 N3 C47 -154.4(4)
O3 S2 N3 C47 -23.3(5)
C34 S2 N3 C47 91.9(5)
O4 S2 N3 C41 48.4(5)
O3 S2 N3 C41 179.4(5)
C34 S2 N3 C41 -65.3(5)
O4 S2 C34 C35 164.8(6)
O3 S2 C34 C35 33.6(7)
N3 S2 C34 C35 -80.1(7)
O4 S2 C34 C39 -17.8(7)
O3 S2 C34 C39 -148.9(6)
N3 S2 C34 C39 97.3(6)
C39 C34 C35 C36 1.9(12)
S2 C34 C35 C36 179.4(6)
C34 C35 C36 C37 -2.7(14)
C35 C36 C37 C38 2.6(13)
C35 C36 C37 C40 -177.4(8)
C36 C37 C38 C39 -1.8(13)
C40 C37 C38 C39 178.2(8)
C35 C34 C39 C38 -1.1(11)
S2 C34 C39 C38 -178.6(6)
C37 C38 C39 C34 1.1(13)
C47 N3 C41 C42 133.2(6)
S2 N3 C41 C42 -69.1(7)
C47 N3 C41 C46 -44.6(8)
S2 N3 C41 C46 113.0(6)
C46 C41 C42 C43 0.4(10)
N3 C41 C42 C43 -177.5(6)
C41 C42 C43 C44 0.9(13)
C42 C43 C44 C45 0.4(18)
C43 C44 C45 C46 -2.9(18)
C44 C45 C46 C41 4.0(13)
C42 C41 C46 C45 -2.8(10)
N3 C41 C46 C45 175.0(6)
C41 N3 C47 C48 -30.5(8)
S2 N3 C47 C48 172.2(5)
N3 C47 C48 C51 -176.2(5)
N3 C47 C48 C49 -5.5(12)
C47 C48 C49 C59 -29.6(11)
C51 C48 C49 C59 143.3(5)
C47 C48 C49 C50 -154.0(8)
C51 C48 C49 C50 18.8(4)
C59 C49 C50 C52 91.9(7)
C48 C49 C50 C52 -141.6(5)
C59 C49 C50 C51 -144.8(5)
C48 C49 C50 C51 -18.2(4)
C47 C48 C51 C50 155.0(6)
C49 C48 C51 C50 -18.9(4)
C52 C50 C51 C48 143.3(5)
C49 C50 C51 C48 18.6(4)
C51 C50 C52 C53 -143.0(6)
C49 C50 C52 C53 -35.7(8)
C51 C50 C52 C57 38.0(8)
C49 C50 C52 C57 145.2(5)
C57 C52 C53 C54 -1.4(9)
C50 C52 C53 C54 179.4(5)
C52 C53 C54 C55 2.7(9)
C53 C54 C55 C56 -3.0(10)
C53 C54 C55 Cl2 178.7(5)
C54 C55 C56 C57 2.0(10)
Cl2 C55 C56 C57 -179.7(5)
C55 C56 C57 C52 -0.8(10)
C53 C52 C57 C56 0.5(9)
C50 C52 C57 C56 179.6(6)
C65 N4 C58 C59 0.2(7)
C66 N4 C58 C59 178.7(6)
N4 C58 C59 C60 0.7(7)
N4 C58 C59 C49 178.0(5)
C48 C49 C59 C58 136.9(6)
C50 C49 C59 C58 -116.0(7)
C48 C49 C59 C60 -46.4(8)
C50 C49 C59 C60 60.7(8)
C58 C59 C60 C61 179.1(7)
C49 C59 C60 C61 1.8(11)
C58 C59 C60 C65 -1.2(6)
C49 C59 C60 C65 -178.5(5)
C65 C60 C61 C62 2.0(9)
C59 C60 C61 C62 -178.4(6)
C60 C61 C62 C63 -1.5(10)
C61 C62 C63 C64 0.2(12)
C62 C63 C64 C65 0.6(11)
C58 N4 C65 C64 -178.4(6)
C66 N4 C65 C64 3.2(11)
C58 N4 C65 C60 -1.0(7)
C66 N4 C65 C60 -179.4(6)
C63 C64 C65 N4 177.0(7)
C63 C64 C65 C60 -0.1(10)
C61 C60 C65 N4 -178.9(5)
C59 C60 C65 N4 1.4(7)
C61 C60 C65 C64 -1.3(9)
C59 C60 C65 C64 179.0(6)
